data_1512867
loop_
_publ_author_name
'Harri Sopo'
'Jukka Sviili'
'Arto Valkonen'
'Reijo Sillanp\"a\"a'

_publ_section_title
;
 Uranyl ion complexes with aminoalcoholbis(phenolate) [O,N,O,O&#x2032;]
 donor ligands
;
_journal_issue 5
_journal_name_full Polyhedron
_journal_page_first 1223
_journal_page_last 1232
_journal_paper_doi 10.1016/j.poly.2005.08.044
_journal_volume 25
_journal_year 2006
_chemical_formula_moiety 'C52 H76 N2 O8 U, 2(C2 H3 N)'
_chemical_formula_sum 'C56 H82 N4 O8 U'
_chemical_formula_weight 1177.28
_chemical_name_systematic
;
 ?
;
_space_group_IT_number 2
_symmetry_cell_setting triclinic
_symmetry_Int_Tables_number 2
_symmetry_space_group_name_Hall '-P 1'
_symmetry_space_group_name_H-M 'P -1'
_atom_sites_solution_hydrogens geom
_atom_sites_solution_primary direct
_atom_sites_solution_secondary difmap
_audit_creation_method SHELXL-97
_cell_angle_alpha 92.854(2)
_cell_angle_beta 94.564(2)
_cell_angle_gamma 92.227(2)
_cell_formula_units_Z 1
_cell_length_a 7.1860(2)
_cell_length_b 13.5433(5)
_cell_length_c 14.3965(5)
_cell_measurement_reflns_used 4907
_cell_measurement_temperature 173(2)
_cell_measurement_theta_max 25.682
_cell_measurement_theta_min 0.407
_cell_volume 1393.63(8)
_computing_cell_refinement 'HKL Scalepack (Otwinowski & Minor 1997)'
_computing_data_collection 'Collect (Nonius BV, 1997-2000)'
_computing_data_reduction
;
HKL Denzo and Scalepack (Otwinowski & Minor 1997)
;
_computing_molecular_graphics 'Ortep-3 for Windows (Farrugia, 1997)'
_computing_publication_material 'WinGX publication routines (Farrugia, 1999)'
_computing_structure_refinement 'SHELXL-97 (Sheldrick, 1997)'
_computing_structure_solution 'SHELXS-97 (Sheldrick, 1997)'
_diffrn_ambient_temperature 173(2)
_diffrn_detector 'CCD plate'
_diffrn_detector_area_resol_mean 9
_diffrn_measured_fraction_theta_full 0.993
_diffrn_measured_fraction_theta_max 0.993
_diffrn_measurement_device '95mm CCD camera on \k-goniostat'
_diffrn_measurement_device_type KappaCCD
_diffrn_measurement_method '\f scans, and \w scans with \k offsets'
_diffrn_radiation_monochromator 'horizonally mounted graphite crystal'
_diffrn_radiation_probe x-ray
_diffrn_radiation_type MoK\a
_diffrn_radiation_wavelength 0.71073
_diffrn_reflns_av_R_equivalents 0.0556
_diffrn_reflns_av_sigmaI/netI 0.0505
_diffrn_reflns_limit_h_max 8
_diffrn_reflns_limit_h_min -8
_diffrn_reflns_limit_k_max 16
_diffrn_reflns_limit_k_min -16
_diffrn_reflns_limit_l_max 17
_diffrn_reflns_limit_l_min -16
_diffrn_reflns_number 16851
_diffrn_reflns_theta_full 25.66
_diffrn_reflns_theta_max 25.66
_diffrn_reflns_theta_min 2.84
_diffrn_source 'Enraf Nonius FR590'
_exptl_absorpt_coefficient_mu 2.966
_exptl_absorpt_correction_T_max 0.9008
_exptl_absorpt_correction_T_min 0.6583
_exptl_absorpt_correction_type refdelf
_exptl_absorpt_process_details
;
Sheldrick, G.M. (anon) SHELX97 Release 97-2 (1998)
I/sigma threshold for reflections     =   5.000
Delta(U)/lambda**2                    =   0.000
Highest even order spherical harmonic =       6
Highest odd  order spherical harmonic =       3
;
_exptl_crystal_colour orange
_exptl_crystal_density_diffrn 1.403
_exptl_crystal_density_method 'not measured'
_exptl_crystal_description prism
_exptl_crystal_F_000 602
_exptl_crystal_size_max 0.18
_exptl_crystal_size_mid 0.14
_exptl_crystal_size_min 0.08
_refine_diff_density_max 0.722
_refine_diff_density_min -1.039
_refine_diff_density_rms 0.110
_refine_ls_extinction_method none
_refine_ls_goodness_of_fit_ref 1.046
_refine_ls_hydrogen_treatment mixed
_refine_ls_matrix_type full
_refine_ls_number_parameters 329
_refine_ls_number_reflns 5255
_refine_ls_number_restraints 0
_refine_ls_restrained_S_all 1.046
_refine_ls_R_factor_all 0.0306
_refine_ls_R_factor_gt 0.0289
_refine_ls_shift/su_max 0.000
_refine_ls_shift/su_mean 0.000
_refine_ls_structure_factor_coef Fsqd
_refine_ls_weighting_details 'calc w=1/[\s^2^(Fo^2^)+(0.0047P)^2^+2.2598P] where P=(Fo^2^+2Fc^2^)/3'
_refine_ls_weighting_scheme calc
_refine_ls_wR_factor_gt 0.0566
_refine_ls_wR_factor_ref 0.0574
_reflns_number_gt 5189
_reflns_number_total 5255
_reflns_threshold_expression >2\s(I)
_cod_data_source_file 2006-1223_RS.txt
_cod_data_source_block so89e_(3)
_cod_database_code 1512867
_exptl_absorpt_factor_mur 0.272
_exptl_absorpt_rmerge_before 0.0485
_exptl_absorpt_rmerge_after 0.0372

loop_
_symmetry_equiv_pos_as_xyz
'x, y, z'
'-x, -y, -z'

loop_
_atom_site_label
_atom_site_type_symbol
_atom_site_fract_x
_atom_site_fract_y
_atom_site_fract_z
_atom_site_U_iso_or_equiv
_atom_site_adp_type
_atom_site_occupancy
_atom_site_symmetry_multiplicity
_atom_site_calc_flag
_atom_site_refinement_flags
U U 0.0000 0.0000 0.0000 0.01445(6) Uani 1 2 d S
O1 O 0.1802(3) -0.05898(18) -0.06007(15) 0.0255(5) Uani 1 1 d .
O2 O 0.0718(3) -0.08230(17) 0.12796(14) 0.0256(6) Uani 1 1 d .
O3 O 0.2065(3) 0.11579(18) 0.06234(16) 0.0290(6) Uani 1 1 d .
O4 O 0.5707(4) 0.01399(19) 0.19654(18) 0.0345(6) Uani 1 1 d .
H4 H 0.637(6) 0.028(3) 0.153(3) 0.041 Uiso 1 1 d .
C1 C 0.0952(4) -0.1365(3) 0.2021(2) 0.0189(7) Uani 1 1 d .
C2 C 0.1016(4) -0.2400(2) 0.1925(2) 0.0194(7) Uani 1 1 d .
C3 C 0.1256(4) -0.2923(3) 0.2733(2) 0.0211(7) Uani 1 1 d .
H3 H 0.1292 -0.3624 0.2670 0.025 Uiso 1 1 calc R
C4 C 0.1446(4) -0.2470(2) 0.3636(2) 0.0195(7) Uani 1 1 d .
C5 C 0.1385(4) -0.1441(2) 0.3704(2) 0.0194(7) Uani 1 1 d .
H5 H 0.1528 -0.1106 0.4303 0.023 Uiso 1 1 calc R
C6 C 0.1121(4) -0.0893(2) 0.2916(2) 0.0163(7) Uani 1 1 d .
C7 C 0.0806(4) 0.0194(2) 0.2999(2) 0.0185(7) Uani 1 1 d .
H7A H 0.0782 0.0400 0.3668 0.022 Uiso 1 1 calc R
H7B H -0.0431 0.0319 0.2684 0.022 Uiso 1 1 calc R
N8 N 0.2290(3) 0.0825(2) 0.25792(18) 0.0153(6) Uani 1 1 d .
H8 H 0.251(4) 0.053(2) 0.201(2) 0.018(9) Uiso 1 1 d .
C9 C 0.1580(4) 0.1842(2) 0.2400(2) 0.0212(7) Uani 1 1 d .
H9A H 0.0308 0.1775 0.2079 0.025 Uiso 1 1 calc R
H9B H 0.1506 0.2219 0.3002 0.025 Uiso 1 1 calc R
C10 C 0.2850(4) 0.2398(2) 0.1810(2) 0.0196(7) Uani 1 1 d .
C11 C 0.3923(5) 0.3237(2) 0.2145(2) 0.0211(7) Uani 1 1 d .
H11 H 0.3776 0.3511 0.2754 0.025 Uiso 1 1 calc R
C12 C 0.5206(4) 0.3682(2) 0.1606(2) 0.0198(7) Uani 1 1 d .
C13 C 0.5328(4) 0.3262(2) 0.0707(2) 0.0205(7) Uani 1 1 d .
H13 H 0.6176 0.3563 0.0322 0.025 Uiso 1 1 calc R
C14 C 0.4282(4) 0.2433(2) 0.0349(2) 0.0187(7) Uani 1 1 d .
C15 C 0.3023(4) 0.1988(2) 0.0911(2) 0.0198(7) Uani 1 1 d .
C16 C 0.4103(4) 0.0853(3) 0.3175(2) 0.0209(7) Uani 1 1 d .
H16A H 0.4176 0.0239 0.3518 0.025 Uiso 1 1 calc R
H16B H 0.4124 0.1417 0.3641 0.025 Uiso 1 1 calc R
C17 C 0.5800(4) 0.0955(3) 0.2621(2) 0.0240(8) Uani 1 1 d .
H17A H 0.5791 0.1583 0.2297 0.029 Uiso 1 1 calc R
H17B H 0.6961 0.0952 0.3040 0.029 Uiso 1 1 calc R
C18 C 0.0736(5) -0.2913(3) 0.0974(2) 0.0261(8) Uani 1 1 d .
H18A H 0.1134 -0.3595 0.1008 0.039 Uiso 1 1 calc R
H18B H 0.1479 -0.2562 0.0542 0.039 Uiso 1 1 calc R
H18C H -0.0589 -0.2918 0.0751 0.039 Uiso 1 1 calc R
C19 C 0.1681(5) -0.3054(3) 0.4525(2) 0.0271(8) Uani 1 1 d .
C20 C 0.1759(7) -0.4162(3) 0.4328(3) 0.0525(12) Uani 1 1 d .
H20A H 0.0606 -0.4409 0.3968 0.079 Uiso 1 1 calc R
H20B H 0.1890 -0.4491 0.4919 0.079 Uiso 1 1 calc R
H20C H 0.2832 -0.4301 0.3970 0.079 Uiso 1 1 calc R
C21 C 0.3427(9) -0.2694(5) 0.5106(4) 0.109(3) Uani 1 1 d .
H21A H 0.4523 -0.2891 0.4789 0.163 Uiso 1 1 calc R
H21B H 0.3452 -0.2986 0.5716 0.163 Uiso 1 1 calc R
H21C H 0.3444 -0.1972 0.5191 0.163 Uiso 1 1 calc R
C22 C -0.0030(9) -0.2917(4) 0.5077(4) 0.084(2) Uani 1 1 d .
H22A H -0.0115 -0.2215 0.5262 0.126 Uiso 1 1 calc R
H22B H 0.0087 -0.3303 0.5635 0.126 Uiso 1 1 calc R
H22C H -0.1159 -0.3146 0.4687 0.126 Uiso 1 1 calc R
C23 C 0.4490(5) 0.1973(3) -0.0609(2) 0.0274(8) Uani 1 1 d .
H23A H 0.5174 0.2440 -0.0969 0.041 Uiso 1 1 calc R
H23B H 0.3251 0.1813 -0.0927 0.041 Uiso 1 1 calc R
H23C H 0.5183 0.1367 -0.0553 0.041 Uiso 1 1 calc R
C24 C 0.6515(5) 0.4570(3) 0.1960(2) 0.0286(8) Uani 1 1 d .
C25 C 0.8547(6) 0.4223(4) 0.2021(4) 0.0704(17) Uani 1 1 d .
H25A H 0.8852 0.3976 0.1402 0.106 Uiso 1 1 calc R
H25B H 0.8668 0.3693 0.2458 0.106 Uiso 1 1 calc R
H25C H 0.9406 0.4781 0.2240 0.106 Uiso 1 1 calc R
C26 C 0.6364(8) 0.5396(3) 0.1296(3) 0.0656(16) Uani 1 1 d .
H26A H 0.5079 0.5617 0.1246 0.098 Uiso 1 1 calc R
H26B H 0.6698 0.5157 0.0680 0.098 Uiso 1 1 calc R
H26C H 0.7217 0.5951 0.1531 0.098 Uiso 1 1 calc R
C27 C 0.6145(7) 0.4966(4) 0.2926(3) 0.0581(14) Uani 1 1 d .
H27A H 0.7018 0.5527 0.3117 0.087 Uiso 1 1 calc R
H27B H 0.6316 0.4444 0.3368 0.087 Uiso 1 1 calc R
H27C H 0.4860 0.5185 0.2918 0.087 Uiso 1 1 calc R
N28 N 0.7192(5) -0.0630(3) 0.4565(2) 0.0464(9) Uani 1 1 d .
C29 C 0.6850(5) -0.1165(3) 0.3930(3) 0.0298(8) Uani 1 1 d .
C30 C 0.6398(5) -0.1829(3) 0.3117(3) 0.0341(9) Uani 1 1 d .
H30A H 0.5325 -0.2267 0.3224 0.051 Uiso 1 1 calc R
H30B H 0.7475 -0.2228 0.3005 0.051 Uiso 1 1 calc R
H30C H 0.6087 -0.1443 0.2572 0.051 Uiso 1 1 calc R

loop_
_atom_site_aniso_label
_atom_site_aniso_U_11
_atom_site_aniso_U_22
_atom_site_aniso_U_33
_atom_site_aniso_U_23
_atom_site_aniso_U_13
_atom_site_aniso_U_12
U 0.01403(9) 0.02131(10) 0.00726(9) 0.00261(6) -0.00110(6) -0.00720(7)
O1 0.0241(12) 0.0363(15) 0.0166(12) 0.0052(10) 0.0037(10) -0.0022(11)
O2 0.0348(13) 0.0299(14) 0.0116(11) 0.0102(10) -0.0023(10) -0.0079(11)
O3 0.0327(13) 0.0301(14) 0.0214(12) 0.0013(11) -0.0048(10) -0.0221(12)
O4 0.0387(16) 0.0337(15) 0.0323(15) -0.0045(12) 0.0182(12) -0.0056(12)
C1 0.0132(15) 0.0294(19) 0.0140(16) 0.0074(14) -0.0003(12) -0.0042(14)
C2 0.0168(16) 0.0272(19) 0.0142(16) 0.0033(14) 0.0021(13) -0.0050(14)
C3 0.0218(17) 0.0226(18) 0.0186(17) 0.0033(14) 0.0007(13) -0.0049(14)
C4 0.0199(16) 0.0235(18) 0.0150(16) 0.0073(14) -0.0008(13) -0.0038(14)
C5 0.0190(16) 0.0272(19) 0.0116(15) 0.0028(14) 0.0009(12) -0.0064(14)
C6 0.0140(15) 0.0209(17) 0.0138(15) 0.0038(13) 0.0016(12) -0.0055(13)
C7 0.0149(15) 0.0248(18) 0.0163(16) 0.0052(14) 0.0053(12) -0.0049(14)
N8 0.0147(13) 0.0213(15) 0.0098(13) 0.0014(11) 0.0011(10) -0.0024(11)
C9 0.0222(17) 0.0221(18) 0.0197(17) 0.0050(14) 0.0030(13) 0.0009(14)
C10 0.0189(16) 0.0209(18) 0.0191(17) 0.0041(14) 0.0015(13) -0.0028(14)
C11 0.0299(18) 0.0158(17) 0.0177(17) 0.0016(13) 0.0014(14) 0.0020(14)
C12 0.0253(17) 0.0146(17) 0.0189(17) 0.0028(13) -0.0017(13) -0.0036(14)
C13 0.0227(17) 0.0195(18) 0.0191(17) 0.0049(14) 0.0007(13) -0.0066(14)
C14 0.0196(16) 0.0214(18) 0.0140(16) 0.0017(13) -0.0033(13) -0.0051(14)
C15 0.0155(16) 0.0220(18) 0.0209(17) 0.0035(14) -0.0037(13) -0.0060(14)
C16 0.0163(16) 0.030(2) 0.0151(16) -0.0022(14) -0.0019(13) -0.0008(14)
C17 0.0151(16) 0.030(2) 0.0265(18) -0.0012(15) 0.0012(14) 0.0005(15)
C18 0.0318(19) 0.028(2) 0.0178(17) -0.0012(15) 0.0020(14) -0.0041(16)
C19 0.038(2) 0.0258(19) 0.0166(17) 0.0077(15) -0.0040(15) -0.0048(16)
C20 0.093(4) 0.034(2) 0.032(2) 0.0151(19) 0.001(2) 0.008(2)
C21 0.138(6) 0.098(5) 0.075(4) 0.070(4) -0.082(4) -0.078(4)
C22 0.126(5) 0.088(4) 0.055(3) 0.053(3) 0.059(3) 0.057(4)
C23 0.032(2) 0.030(2) 0.0186(17) -0.0015(15) 0.0006(15) -0.0114(16)
C24 0.041(2) 0.0194(19) 0.0242(19) -0.0014(15) 0.0001(16) -0.0097(16)
C25 0.041(3) 0.053(3) 0.109(5) -0.027(3) -0.018(3) -0.012(2)
C26 0.109(4) 0.036(3) 0.046(3) 0.014(2) -0.019(3) -0.037(3)
C27 0.088(4) 0.049(3) 0.033(2) -0.014(2) 0.003(2) -0.034(3)
N28 0.043(2) 0.063(3) 0.032(2) -0.0084(19) 0.0006(16) 0.0049(19)
C29 0.0234(18) 0.042(2) 0.025(2) 0.0056(18) 0.0024(15) 0.0011(17)
C30 0.033(2) 0.040(2) 0.029(2) -0.0012(17) 0.0021(16) -0.0009(18)

loop_
_atom_type_symbol
_atom_type_description
_atom_type_scat_dispersion_real
_atom_type_scat_dispersion_imag
_atom_type_scat_source
C C 0.0033 0.0016 'International Tables Vol C Tables 4.2.6.8 and 6.1.1.4'
H H 0.0000 0.0000 'International Tables Vol C Tables 4.2.6.8 and 6.1.1.4'
N N 0.0061 0.0033 'International Tables Vol C Tables 4.2.6.8 and 6.1.1.4'
O O 0.0106 0.0060 'International Tables Vol C Tables 4.2.6.8 and 6.1.1.4'
U U -9.6767 9.6646 'International Tables Vol C Tables 4.2.6.8 and 6.1.1.4'

loop_
_geom_angle_atom_site_label_1
_geom_angle_atom_site_label_2
_geom_angle_atom_site_label_3
_geom_angle
_geom_angle_site_symmetry_1
_geom_angle_site_symmetry_3
_geom_angle_publ_flag
O1 U O1 180.0(2) 2 . ?
O1 U O3 90.39(10) 2 2 ?
O1 U O3 89.61(10) . 2 ?
O1 U O3 89.61(10) 2 . ?
O1 U O3 90.39(10) . . y
O3 U O3 180.00(15) 2 . ?
O1 U O2 88.70(10) 2 . ?
O1 U O2 91.30(10) . . y
O3 U O2 94.11(8) 2 . ?
O3 U O2 85.89(8) . . y
O1 U O2 91.30(10) 2 2 ?
O1 U O2 88.70(10) . 2 ?
O3 U O2 85.89(8) 2 2 ?
O3 U O2 94.11(8) . 2 ?
O2 U O2 180.00(11) . 2 ?
C1 O2 U 173.36(19) . . y
C15 O3 U 167.0(2) . . y
C17 O4 H4 109(3) . . ?
O2 C1 C6 119.2(3) . . ?
O2 C1 C2 121.2(3) . . ?
C6 C1 C2 119.6(3) . . ?
C3 C2 C1 118.1(3) . . ?
C3 C2 C18 122.0(3) . . ?
C1 C2 C18 119.8(3) . . ?
C2 C3 C4 123.5(3) . . ?
C2 C3 H3 118.2 . . ?
C4 C3 H3 118.2 . . ?
C5 C4 C3 116.7(3) . . ?
C5 C4 C19 120.2(3) . . ?
C3 C4 C19 123.1(3) . . ?
C6 C5 C4 121.6(3) . . ?
C6 C5 H5 119.2 . . ?
C4 C5 H5 119.2 . . ?
C5 C6 C1 120.4(3) . . ?
C5 C6 C7 121.1(3) . . ?
C1 C6 C7 118.1(3) . . ?
C6 C7 N8 113.5(3) . . ?
C6 C7 H7A 108.9 . . ?
N8 C7 H7A 108.9 . . ?
C6 C7 H7B 108.9 . . ?
N8 C7 H7B 108.9 . . ?
H7A C7 H7B 107.7 . . ?
C16 N8 C9 113.3(2) . . ?
C16 N8 C7 110.9(2) . . ?
C9 N8 C7 110.3(2) . . ?
C16 N8 H8 107(2) . . ?
C9 N8 H8 107(2) . . ?
C7 N8 H8 108(2) . . ?
C10 C9 N8 110.8(3) . . ?
C10 C9 H9A 109.5 . . ?
N8 C9 H9A 109.5 . . ?
C10 C9 H9B 109.5 . . ?
N8 C9 H9B 109.5 . . ?
H9A C9 H9B 108.1 . . ?
C11 C10 C15 120.5(3) . . ?
C11 C10 C9 122.8(3) . . ?
C15 C10 C9 116.5(3) . . ?
C12 C11 C10 121.2(3) . . ?
C12 C11 H11 119.4 . . ?
C10 C11 H11 119.4 . . ?
C11 C12 C13 116.9(3) . . ?
C11 C12 C24 123.6(3) . . ?
C13 C12 C24 119.5(3) . . ?
C14 C13 C12 123.6(3) . . ?
C14 C13 H13 118.2 . . ?
C12 C13 H13 118.2 . . ?
C13 C14 C15 118.5(3) . . ?
C13 C14 C23 122.5(3) . . ?
C15 C14 C23 119.0(3) . . ?
O3 C15 C10 119.5(3) . . ?
O3 C15 C14 121.0(3) . . ?
C10 C15 C14 119.3(3) . . ?
N8 C16 C17 113.3(3) . . ?
N8 C16 H16A 108.9 . . ?
C17 C16 H16A 108.9 . . ?
N8 C16 H16B 108.9 . . ?
C17 C16 H16B 108.9 . . ?
H16A C16 H16B 107.7 . . ?
O4 C17 C16 106.9(3) . . ?
O4 C17 H17A 110.3 . . ?
C16 C17 H17A 110.3 . . ?
O4 C17 H17B 110.3 . . ?
C16 C17 H17B 110.3 . . ?
H17A C17 H17B 108.6 . . ?
C2 C18 H18A 109.5 . . ?
C2 C18 H18B 109.5 . . ?
H18A C18 H18B 109.5 . . ?
C2 C18 H18C 109.5 . . ?
H18A C18 H18C 109.5 . . ?
H18B C18 H18C 109.5 . . ?
C21 C19 C20 108.7(4) . . ?
C21 C19 C22 110.3(5) . . ?
C20 C19 C22 105.3(4) . . ?
C21 C19 C4 110.1(3) . . ?
C20 C19 C4 113.5(3) . . ?
C22 C19 C4 108.8(3) . . ?
C19 C20 H20A 109.5 . . ?
C19 C20 H20B 109.5 . . ?
H20A C20 H20B 109.5 . . ?
C19 C20 H20C 109.5 . . ?
H20A C20 H20C 109.5 . . ?
H20B C20 H20C 109.5 . . ?
C19 C21 H21A 109.5 . . ?
C19 C21 H21B 109.5 . . ?
H21A C21 H21B 109.5 . . ?
C19 C21 H21C 109.5 . . ?
H21A C21 H21C 109.5 . . ?
H21B C21 H21C 109.5 . . ?
C19 C22 H22A 109.5 . . ?
C19 C22 H22B 109.5 . . ?
H22A C22 H22B 109.5 . . ?
C19 C22 H22C 109.5 . . ?
H22A C22 H22C 109.5 . . ?
H22B C22 H22C 109.5 . . ?
C14 C23 H23A 109.5 . . ?
C14 C23 H23B 109.5 . . ?
H23A C23 H23B 109.5 . . ?
C14 C23 H23C 109.5 . . ?
H23A C23 H23C 109.5 . . ?
H23B C23 H23C 109.5 . . ?
C26 C24 C27 109.1(4) . . ?
C26 C24 C12 110.8(3) . . ?
C27 C24 C12 113.0(3) . . ?
C26 C24 C25 108.7(4) . . ?
C27 C24 C25 107.0(4) . . ?
C12 C24 C25 108.2(3) . . ?
C24 C25 H25A 109.5 . . ?
C24 C25 H25B 109.5 . . ?
H25A C25 H25B 109.5 . . ?
C24 C25 H25C 109.5 . . ?
H25A C25 H25C 109.5 . . ?
H25B C25 H25C 109.5 . . ?
C24 C26 H26A 109.5 . . ?
C24 C26 H26B 109.5 . . ?
H26A C26 H26B 109.5 . . ?
C24 C26 H26C 109.5 . . ?
H26A C26 H26C 109.5 . . ?
H26B C26 H26C 109.5 . . ?
C24 C27 H27A 109.5 . . ?
C24 C27 H27B 109.5 . . ?
H27A C27 H27B 109.5 . . ?
C24 C27 H27C 109.5 . . ?
H27A C27 H27C 109.5 . . ?
H27B C27 H27C 109.5 . . ?
N28 C29 C30 179.0(4) . . ?
C29 C30 H30A 109.5 . . ?
C29 C30 H30B 109.5 . . ?
H30A C30 H30B 109.5 . . ?
C29 C30 H30C 109.5 . . ?
H30A C30 H30C 109.5 . . ?
H30B C30 H30C 109.5 . . ?

loop_
_geom_bond_atom_site_label_1
_geom_bond_atom_site_label_2
_geom_bond_distance
_geom_bond_site_symmetry_2
_geom_bond_publ_flag
U O1 1.803(2) 2 ?
U O1 1.803(2) . y
U O3 2.221(2) 2 ?
U O3 2.221(2) . y
U O2 2.236(2) . y
U O2 2.236(2) 2 ?
O2 C1 1.328(4) . y
O3 C15 1.325(4) . y
O4 C17 1.412(4) . ?
O4 H4 0.85(4) . ?
C1 C6 1.404(4) . ?
C1 C2 1.405(5) . ?
C2 C3 1.395(4) . ?
C2 C18 1.499(4) . ?
C3 C4 1.404(4) . ?
C3 H3 0.9500 . ?
C4 C5 1.394(5) . ?
C4 C19 1.539(4) . ?
C5 C6 1.391(4) . ?
C5 H5 0.9500 . ?
C6 C7 1.498(5) . ?
C7 N8 1.522(4) . ?
C7 H7A 0.9900 . ?
C7 H7B 0.9900 . ?
N8 C16 1.500(4) . ?
N8 C9 1.515(4) . ?
N8 H8 0.93(3) . ?
C9 C10 1.501(4) . ?
C9 H9A 0.9900 . ?
C9 H9B 0.9900 . ?
C10 C11 1.392(4) . ?
C10 C15 1.400(4) . ?
C11 C12 1.391(4) . ?
C11 H11 0.9500 . ?
C12 C13 1.397(4) . ?
C12 C24 1.538(4) . ?
C13 C14 1.381(4) . ?
C13 H13 0.9500 . ?
C14 C15 1.400(4) . ?
C14 C23 1.504(4) . ?
C16 C17 1.515(4) . ?
C16 H16A 0.9900 . ?
C16 H16B 0.9900 . ?
C17 H17A 0.9900 . ?
C17 H17B 0.9900 . ?
C18 H18A 0.9800 . ?
C18 H18B 0.9800 . ?
C18 H18C 0.9800 . ?
C19 C21 1.502(5) . ?
C19 C20 1.517(5) . ?
C19 C22 1.529(6) . ?
C20 H20A 0.9800 . ?
C20 H20B 0.9800 . ?
C20 H20C 0.9800 . ?
C21 H21A 0.9800 . ?
C21 H21B 0.9800 . ?
C21 H21C 0.9800 . ?
C22 H22A 0.9800 . ?
C22 H22B 0.9800 . ?
C22 H22C 0.9800 . ?
C23 H23A 0.9800 . ?
C23 H23B 0.9800 . ?
C23 H23C 0.9800 . ?
C24 C26 1.510(5) . ?
C24 C27 1.512(5) . ?
C24 C25 1.548(6) . ?
C25 H25A 0.9800 . ?
C25 H25B 0.9800 . ?
C25 H25C 0.9800 . ?
C26 H26A 0.9800 . ?
C26 H26B 0.9800 . ?
C26 H26C 0.9800 . ?
C27 H27A 0.9800 . ?
C27 H27B 0.9800 . ?
C27 H27C 0.9800 . ?
N28 C29 1.142(5) . ?
C29 C30 1.448(5) . ?
C30 H30A 0.9800 . ?
C30 H30B 0.9800 . ?
C30 H30C 0.9800 . ?

loop_
_geom_hbond_atom_site_label_D
_geom_hbond_atom_site_label_H
_geom_hbond_atom_site_label_A
_geom_hbond_distance_DH
_geom_hbond_distance_HA
_geom_hbond_distance_DA
_geom_hbond_angle_DHA
_geom_hbond_site_symmetry_A
O4 H4 O1 0.85(4) 1.99(4) 2.834(3) 173(4) 2_655

loop_
_geom_torsion_atom_site_label_1
_geom_torsion_atom_site_label_2
_geom_torsion_atom_site_label_3
_geom_torsion_atom_site_label_4
_geom_torsion
_geom_torsion_site_symmetry_1
O1 U O2 C1 67(2) 2
O1 U O2 C1 -113(2) .
O3 U O2 C1 -24(2) 2
O3 U O2 C1 156(2) .
O2 U O2 C1 -110(100) 2
O1 U O3 C15 -54.3(9) 2
O1 U O3 C15 125.7(9) .
O3 U O3 C15 149(100) 2
O2 U O3 C15 -143.0(9) .
O2 U O3 C15 37.0(9) 2
U O2 C1 C6 -115.4(19) .
U O2 C1 C2 64(2) .
O2 C1 C2 C3 -179.7(3) .
C6 C1 C2 C3 -0.2(4) .
O2 C1 C2 C18 -2.7(5) .
C6 C1 C2 C18 176.8(3) .
C1 C2 C3 C4 -0.4(5) .
C18 C2 C3 C4 -177.3(3) .
C2 C3 C4 C5 0.1(5) .
C2 C3 C4 C19 179.1(3) .
C3 C4 C5 C6 0.9(5) .
C19 C4 C5 C6 -178.1(3) .
C4 C5 C6 C1 -1.6(5) .
C4 C5 C6 C7 171.9(3) .
O2 C1 C6 C5 -179.4(3) .
C2 C1 C6 C5 1.2(4) .
O2 C1 C6 C7 7.0(4) .
C2 C1 C6 C7 -172.4(3) .
C5 C6 C7 N8 119.4(3) .
C1 C6 C7 N8 -67.1(3) .
C6 C7 N8 C16 -72.2(3) .
C6 C7 N8 C9 161.5(3) .
C16 N8 C9 C10 66.7(3) .
C7 N8 C9 C10 -168.3(2) .
N8 C9 C10 C11 -112.7(3) .
N8 C9 C10 C15 62.6(4) .
C15 C10 C11 C12 -0.8(5) .
C9 C10 C11 C12 174.3(3) .
C10 C11 C12 C13 1.6(5) .
C10 C11 C12 C24 -176.0(3) .
C11 C12 C13 C14 -1.3(5) .
C24 C12 C13 C14 176.4(3) .
C12 C13 C14 C15 0.3(5) .
C12 C13 C14 C23 -177.7(3) .
U O3 C15 C10 95.7(9) .
U O3 C15 C14 -87.7(10) .
C11 C10 C15 O3 176.3(3) .
C9 C10 C15 O3 0.9(5) .
C11 C10 C15 C14 -0.3(5) .
C9 C10 C15 C14 -175.7(3) .
C13 C14 C15 O3 -176.0(3) .
C23 C14 C15 O3 2.1(5) .
C13 C14 C15 C10 0.6(5) .
C23 C14 C15 C10 178.6(3) .
C9 N8 C16 C17 -86.5(3) .
C7 N8 C16 C17 148.9(3) .
N8 C16 C17 O4 -58.4(4) .
C5 C4 C19 C21 -56.7(5) .
C3 C4 C19 C21 124.3(5) .
C5 C4 C19 C20 -178.8(3) .
C3 C4 C19 C20 2.2(5) .
C5 C4 C19 C22 64.3(4) .
C3 C4 C19 C22 -114.7(4) .
C11 C12 C24 C26 -127.8(4) .
C13 C12 C24 C26 54.6(5) .
C11 C12 C24 C27 -5.1(5) .
C13 C12 C24 C27 177.3(4) .
C11 C12 C24 C25 113.1(4) .
C13 C12 C24 C25 -64.5(4) .
